data_2020360
loop_
_publ_author_name
'Range, K.J.'
'Klement, U.'
'Doell, G.'
'Bucher, E.'
'Baumann, J.R.'

_publ_section_title
;
 Dimanganese diindium pentaselenide, Mn2 In2 Se5
;
_journal_name_full 'Acta Crystallographica C (39,1983-)'
_journal_page_first 355
_journal_page_last 356
_journal_volume 48
_journal_year 1992
_chemical_formula_sum 'In2 Mn2 Se5'
_chemical_name_systematic 'Mn2 In2 Se5'
_space_group_IT_number 166
_symmetry_space_group_name_Hall '-R 3 2"'
_symmetry_space_group_name_H-M 'R -3 m :H'
_cell_angle_alpha 90
_cell_angle_beta 90
_cell_angle_gamma 120
_cell_formula_units_Z 3
_cell_length_a 4.016
_cell_length_b 4.016
_cell_length_c 48.734
_cell_volume 680.691
_citation_journal_id_ASTM ACSCEE
_cod_data_source_file Range_ACSCEE_1992_1508.cif
_cod_data_source_block In2Mn2Se5
_cod_original_cell_volume 680.6911
_cod_database_code 2020360

loop_
_symmetry_equiv_pos_as_xyz
x,y,z
-y,x-y,z
-x+y,-x,z
y,x,-z
-x,-x+y,-z
x-y,-y,-z
-x,-y,-z
y,-x+y,-z
x-y,x,-z
-y,-x,z
x,x-y,z
-x+y,y,z
x+2/3,y+1/3,z+1/3
-y+2/3,x-y+1/3,z+1/3
-x+y+2/3,-x+1/3,z+1/3
y+2/3,x+1/3,-z+1/3
-x+2/3,-x+y+1/3,-z+1/3
x-y+2/3,-y+1/3,-z+1/3
-x+2/3,-y+1/3,-z+1/3
y+2/3,-x+y+1/3,-z+1/3
x-y+2/3,x+1/3,-z+1/3
-y+2/3,-x+1/3,z+1/3
x+2/3,x-y+1/3,z+1/3
-x+y+2/3,y+1/3,z+1/3
x+1/3,y+2/3,z+2/3
-y+1/3,x-y+2/3,z+2/3
-x+y+1/3,-x+2/3,z+2/3
y+1/3,x+2/3,-z+2/3
-x+1/3,-x+y+2/3,-z+2/3
x-y+1/3,-y+2/3,-z+2/3
-x+1/3,-y+2/3,-z+2/3
y+1/3,-x+y+2/3,-z+2/3
x-y+1/3,x+2/3,-z+2/3
-y+1/3,-x+2/3,z+2/3
x+1/3,x-y+2/3,z+2/3
-x+y+1/3,y+2/3,z+2/3

loop_
_atom_site_label
_atom_site_type_symbol
_atom_site_fract_x
_atom_site_fract_y
_atom_site_fract_z
_atom_site_occupancy
_atom_site_U_iso_or_equiv
Se2 Se-2 0 0 0.39368 1 0.0
Mn1 Mn+2 0 0 0.7007 0.8 0.0
Se1 Se-2 0 0 0.13537 1 0.0
In2 In+3 0 0 0.5547 0.8 0.0
Mn2 Mn+2 0 0 0.5547 0.2 0.0
Se3 Se-2 0 0 0 1 0.0
In1 In+3 0 0 0.7007 0.2 0.0
